data_4100441
_journal_name_full 'Journal of the American Chemical Society'
_journal_paper_doi 10.1021/ja054503m
_journal_year 2005
_chemical_formula_sum 'C11 H12 O4'
_chemical_formula_weight 208.21
_space_group_IT_number 9
_symmetry_cell_setting monoclinic
_symmetry_space_group_name_Hall 'C -2yc'
_symmetry_space_group_name_H-M 'C 1 c 1'
_cell_angle_alpha 90.00
_cell_angle_beta 104.069(4)
_cell_angle_gamma 90.00
_cell_formula_units_Z 4
_cell_length_a 5.4579(15)
_cell_length_b 18.473(6)
_cell_length_c 9.635(3)
_cell_measurement_temperature 193(2)
_cell_volume 942.3(5)
_diffrn_ambient_temperature 193(2)
_exptl_crystal_density_diffrn 1.468
_cod_depositor_comments
;
The following automatic conversions were performed:
'_symmetry_cell_setting' value 'Monoclinic' changed to 'monoclinic'
according to '/home/saulius/struct/CIF-dictionaries/cif_core.dic'
dictionary named 'cif_core.dic' version 2.4.1 from 2010-06-29.

Automatic conversion script
Id: cif_fix_enum 1527 2010-12-29 10:47:43Z saulius 
;
_cod_original_sg_symbol_H-M 'C c'
_cod_database_code 4100441

loop_
_symmetry_equiv_pos_as_xyz
'x, y, z'
'x, -y, z+1/2'
'x+1/2, y+1/2, z'
'x+1/2, -y+1/2, z+1/2'

loop_
_atom_site_label
_atom_site_type_symbol
_atom_site_fract_x
_atom_site_fract_y
_atom_site_fract_z
_atom_site_U_iso_or_equiv
_atom_site_adp_type
_atom_site_occupancy
_atom_site_symmetry_multiplicity
_atom_site_calc_flag
_atom_site_refinement_flags
_atom_site_disorder_assembly
_atom_site_disorder_group
O1 O 1.0983(11) 1.1157(3) 1.0230(7) 0.0256(17) Uani 1 1 d . . .
O2 O 1.1088(12) 0.9944(4) 1.0914(7) 0.0279(17) Uani 1 1 d . . .
O3 O 1.2682(12) 0.8535(3) 1.0674(7) 0.0248(17) Uani 1 1 d . . .
O4 O 0.4847(12) 0.8102(4) 0.7193(7) 0.0280(18) Uani 1 1 d . . .
H4 H 0.3886 0.8336 0.6531 0.042 Uiso 1 1 calc R . .
C1 C 1.0083(18) 1.1177(5) 0.8690(11) 0.0281(15) Uani 1 1 d U . .
H1A H 1.0886 1.0794 0.8234 0.034 Uiso 1 1 calc R . .
H1B H 1.0415 1.1653 0.8303 0.034 Uiso 1 1 calc R . .
C2 C 0.7316(18) 1.1046(5) 0.8463(10) 0.0276(13) Uani 1 1 d U . .
H2A H 0.6589 1.0842 0.7501 0.033 Uiso 1 1 calc R . .
H2B H 0.6414 1.1499 0.8574 0.033 Uiso 1 1 calc R . .
C3 C 0.7161(19) 1.0499(5) 0.9637(11) 0.0258(11) Uani 1 1 d U . .
H3 H 0.5673 1.0588 1.0048 0.031 Uiso 1 1 calc R . .
C4 C 0.9688(18) 1.0607(5) 1.0750(10) 0.0249(14) Uani 1 1 d U . .
H4A H 0.9366 1.0755 1.1688 0.030 Uiso 1 1 calc R . .
C5 C 0.9644(17) 0.9449(5) 0.9987(10) 0.0236(11) Uani 1 1 d U . .
C6 C 1.0370(18) 0.8738(5) 0.9844(10) 0.0231(12) Uani 1 1 d U . .
C7 C 0.8702(18) 0.8300(6) 0.8904(10) 0.0233(12) Uani 1 1 d U . .
H7 H 0.9110 0.7805 0.8812 0.028 Uiso 1 1 calc R . .
C8 C 0.6437(19) 0.8573(5) 0.8091(11) 0.0240(12) Uani 1 1 d U . .
C9 C 0.5699(18) 0.9286(5) 0.8258(10) 0.0240(12) Uani 1 1 d U . .
H9 H 0.4124 0.9470 0.7726 0.029 Uiso 1 1 calc R . .
C10 C 0.7368(19) 0.9714(5) 0.9235(10) 0.0242(10) Uani 1 1 d U . .
C11 C 1.347(2) 0.7819(5) 1.0471(11) 0.028(2) Uani 1 1 d . . .
H11A H 1.2240 0.7474 1.0668 0.041 Uiso 1 1 calc R . .
H11B H 1.5127 0.7729 1.1124 0.041 Uiso 1 1 calc R . .
H11C H 1.3605 0.7761 0.9480 0.041 Uiso 1 1 calc R . .

loop_
_atom_site_aniso_label
_atom_site_aniso_U_11
_atom_site_aniso_U_22
_atom_site_aniso_U_33
_atom_site_aniso_U_23
_atom_site_aniso_U_13
_atom_site_aniso_U_12
O1 0.019(4) 0.030(4) 0.022(4) -0.004(3) -0.006(3) 0.008(3)
O2 0.025(4) 0.028(4) 0.023(4) -0.004(3) -0.010(3) 0.003(3)
O3 0.022(4) 0.014(3) 0.035(4) -0.009(3) 0.002(3) 0.005(3)
O4 0.026(4) 0.027(4) 0.027(4) 0.000(3) 0.000(3) -0.006(3)
C1 0.033(3) 0.026(3) 0.023(3) -0.003(3) 0.002(3) 0.002(3)
C2 0.032(3) 0.025(3) 0.023(2) -0.003(2) 0.001(2) 0.001(2)
C3 0.029(2) 0.025(2) 0.022(2) -0.0027(19) 0.0023(18) 0.001(2)
C4 0.028(3) 0.024(3) 0.021(3) -0.003(2) 0.003(2) 0.001(3)
C5 0.026(2) 0.023(2) 0.021(2) -0.0007(19) 0.0034(19) -0.0018(19)
C6 0.024(2) 0.022(2) 0.021(2) 0.000(2) 0.0028(19) -0.003(2)
C7 0.025(2) 0.022(2) 0.022(2) -0.001(2) 0.0026(19) -0.003(2)
C8 0.025(2) 0.023(2) 0.022(2) -0.001(2) 0.0027(19) -0.003(2)
C9 0.025(2) 0.024(2) 0.022(2) -0.0008(19) 0.0032(19) -0.002(2)
C10 0.026(2) 0.0241(19) 0.0209(19) -0.0011(17) 0.0034(17) -0.0016(18)
C11 0.031(6) 0.027(6) 0.028(6) 0.006(5) 0.015(5) -0.004(5)

loop_
_geom_bond_atom_site_label_1
_geom_bond_atom_site_label_2
_geom_bond_distance
_geom_bond_site_symmetry_2
_geom_bond_publ_flag
O1 C4 1.399(12) . ?
O1 C1 1.445(11) . ?
O2 C5 1.384(12) . ?
O2 C4 1.432(12) . ?
O3 C6 1.372(12) . ?
O3 C11 1.419(12) . ?
O4 C8 1.377(12) . ?
O4 H4 0.8400 . ?
C1 C2 1.492(14) . ?
C1 H1A 0.9900 . ?
C1 H1B 0.9900 . ?
C2 C3 1.534(14) . ?
C2 H2A 0.9900 . ?
C2 H2B 0.9900 . ?
C3 C10 1.512(13) . ?
C3 C4 1.541(13) . ?
C3 H3 1.0000 . ?
C4 H4A 1.0000 . ?
C5 C10 1.368(13) . ?
C5 C6 1.387(13) . ?
C6 C7 1.380(13) . ?
C7 C8 1.388(15) . ?
C7 H7 0.9500 . ?
C8 C9 1.398(14) . ?
C9 C10 1.387(14) . ?
C9 H9 0.9500 . ?
C11 H11A 0.9800 . ?
C11 H11B 0.9800 . ?
C11 H11C 0.9800 . ?
